data_1556441
loop_
_publ_author_name
'Muller, I.'
'Schneider, C.'
'Pietzonka, C.'
'Kraus, F.'
'Werncke, C.G.'

_publ_section_title
;
 Reduction of 2,2'-Bipyridine by Quasi-Linear 3d-Metal(I) Silylamides-A
 Structural and Spectroscopic Study
;
_journal_name_full Inorganics
_journal_page_first 117
_journal_paper_doi 10.3390/inorganics7100117
_journal_volume 7
_journal_year 2019
_chemical_formula_moiety '0.25(C124 H248 K3 Mn4 N16 O18 Si16), 0.25(C12 H24 K O6)'
_chemical_formula_sum 'C34 H68 K Mn N4 O6 Si4'
_chemical_formula_weight 835.32
_space_group_crystal_system monoclinic
_space_group_IT_number 5
_space_group_name_Hall 'C 2y'
_space_group_name_H-M_alt 'C 1 2 1'
_atom_sites_solution_hydrogens geom
_atom_sites_solution_primary dual
_cell_angle_alpha 90
_cell_angle_beta 96.555(4)
_cell_angle_gamma 90
_cell_formula_units_Z 8
_cell_length_a 34.8403(17)
_cell_length_b 18.4715(11)
_cell_length_c 14.5302(8)
_cell_measurement_reflns_used 45955
_cell_measurement_temperature 150
_cell_measurement_theta_max 29.435
_cell_measurement_theta_min 1.83
_cell_volume 9289.8(9)
_computing_molecular_graphics 'Olex2 (Dolomanov et al., 2009)'
_computing_publication_material 'Olex2 (Dolomanov et al., 2009)'
_computing_structure_refinement 'ShelXL (Sheldrick, 2015)'
_computing_structure_solution 'XT (Sheldrick, 2015)'
_diffrn_ambient_temperature 150.0
_diffrn_measured_fraction_theta_full 1.000
_diffrn_measured_fraction_theta_max 1.000
_diffrn_measurement_device_type 'STOE IPDS-2T'
_diffrn_measurement_method '\w scans'
_diffrn_radiation_type MoK\a
_diffrn_radiation_wavelength 0.71073
_diffrn_reflns_av_R_equivalents 0.0285
_diffrn_reflns_av_unetI/netI 0.0488
_diffrn_reflns_Laue_measured_fraction_full 1.000
_diffrn_reflns_Laue_measured_fraction_max 1.000
_diffrn_reflns_limit_h_max 43
_diffrn_reflns_limit_h_min -45
_diffrn_reflns_limit_k_max 24
_diffrn_reflns_limit_k_min -24
_diffrn_reflns_limit_l_max 18
_diffrn_reflns_limit_l_min -18
_diffrn_reflns_number 52126
_diffrn_reflns_point_group_measured_fraction_full 1.000
_diffrn_reflns_point_group_measured_fraction_max 1.000
_diffrn_reflns_theta_full 25.242
_diffrn_reflns_theta_max 27.499
_diffrn_reflns_theta_min 1.834
_exptl_absorpt_coefficient_mu 0.518
_exptl_absorpt_correction_T_max 0.9764
_exptl_absorpt_correction_T_min 0.7891
_exptl_absorpt_correction_type numerical
_exptl_absorpt_process_details 'STOE X-Area'
_exptl_crystal_colour 'clear dark violet'
_exptl_crystal_colour_lustre clear
_exptl_crystal_colour_modifier dark
_exptl_crystal_colour_primary violet
_exptl_crystal_density_diffrn 1.194
_exptl_crystal_description block
_exptl_crystal_F_000 3584
_exptl_crystal_size_max 0.27
_exptl_crystal_size_mid 0.18
_exptl_crystal_size_min 0.07
_refine_diff_density_max 0.816
_refine_diff_density_min -0.209
_refine_diff_density_rms 0.045
_refine_ls_abs_structure_details
;
 Refined as an inversion twin.
;
_refine_ls_abs_structure_Flack 0.086(13)
_refine_ls_extinction_coef .
_refine_ls_extinction_method none
_refine_ls_goodness_of_fit_ref 0.911
_refine_ls_hydrogen_treatment constr
_refine_ls_matrix_type full
_refine_ls_number_parameters 1270
_refine_ls_number_reflns 21354
_refine_ls_number_restraints 1546
_refine_ls_restrained_S_all 0.890
_refine_ls_R_factor_all 0.0512
_refine_ls_R_factor_gt 0.0368
_refine_ls_shift/su_max 0.002
_refine_ls_shift/su_mean 0.000
_refine_ls_structure_factor_coef Fsqd
_refine_ls_weighting_details 'w=1/[\s^2^(Fo^2^)+(0.0442P)^2^] where P=(Fo^2^+2Fc^2^)/3'
_refine_ls_weighting_scheme calc
_refine_ls_wR_factor_gt 0.0753
_refine_ls_wR_factor_ref 0.0786
_reflns_Friedel_coverage 0.940
_reflns_Friedel_fraction_full 1.000
_reflns_Friedel_fraction_max 1.000
_reflns_number_gt 16849
_reflns_number_total 21354
_reflns_threshold_expression 'I > 2\s(I)'
_cod_data_source_file K_18c6_Mn2.cif
_cod_data_source_block k(18c6)mn6
_cod_database_code 1556441
_shelx_space_group_comment
;
The symmetry employed for this shelxl refinement is uniquely defined
by the following loop, which should always be used as a source of
symmetry information in preference to the above space-group names.
They are only intended as comments.
;
_shelx_estimated_absorpt_t_max 0.965
_shelx_estimated_absorpt_t_min 0.873
_olex2_refinement_description
;
1. Twinned data refinement
 Scales: 0.914(13)
 0.086(13)
2. Fixed Uiso
 At 1.2 times of:
  All C(H) groups, All C(H,H) groups
 At 1.5 times of:
  All C(H,H,H) groups
3. Restrained distances
 C1_1-C2_1 = C3_1-C4_1 = C5_1-C6_1 = C7_1-C8_1 = C9_1-C10_1 = C11_1-C12_1
 1.45 with sigma of 0.02
 O1_1-C1_1 \\sim O1_1-C12_1 \\sim O2_1-C2_1 \\sim O2_1-C3_1 \\sim O3_1-C4_1
\\sim O3_1-C5_1 \\sim O4_1-
 C6_1 \\sim O4_1-C7_1 \\sim O5_1-C8_1 \\sim O5_1-C9_1 \\sim O6_1-C10_1 \\sim
O6_1-C11_1
 O1_2-C1_2 \\sim O1_2-C12_2 \\sim O2_2-C2_2 \\sim O2_2-C3_2 \\sim O3_2-C4_2
\\sim O3_2-C5_2 \\sim O4_2-
 C6_2 \\sim O4_2-C7_2 \\sim O5_2-C8_2 \\sim O5_2-C9_2 \\sim O6_2-C10_2 \\sim
O6_2-C11_2
 O1_3-C1_3 \\sim O1_3-C12_3 \\sim O2_3-C2_3 \\sim O2_3-C3_3 \\sim O3_3-C4_3
\\sim O3_3-C5_3 \\sim O4_3-
 C6_3 \\sim O4_3-C7_3 \\sim O5_3-C8_3 \\sim O5_3-C9_3 \\sim O6_3-C10_3 \\sim
O6_3-C11_3
 with sigma of 0.02
 C1_1-C2_1 \\sim C3_1-C4_1 \\sim C5_1-C6_1 \\sim C7_1-C8_1 \\sim C9_1-C10_1
\\sim C11_1-C12_1
 C1_2-C2_2 \\sim C3_2-C4_2 \\sim C5_2-C6_2 \\sim C7_2-C8_2 \\sim C9_2-C10_2
\\sim C11_2-C12_2
 C1_3-C2_3 \\sim C3_3-C4_3 \\sim C5_3-C6_3 \\sim C7_3-C8_3 \\sim C9_3-C10_3
\\sim C11_3-C12_3
 with sigma of 0.02
4. Uiso/Uaniso restraints and constraints
O1_1 \\sim O2_1 \\sim O3_1 \\sim O4_1 \\sim O5_1 \\sim O6_1 \\sim C1_1 \\sim
C2_1 \\sim C3_1 \\sim C4_1 \\sim C5_1 \\sim C6_1 \\sim C7_1 \\sim C8_1 \\sim
C9_1 \\sim C10_1 \\sim C11_1 \\sim C12_1 \\sim O1_2 \\sim O2_2 \\sim O3_2 \\sim
O4_2 \\sim O5_2 \\sim O6_2 \\sim C1_2 \\sim C2_2 \\sim C3_2 \\sim C4_2 \\sim
C5_2 \\sim C6_2 \\sim C7_2 \\sim C8_2 \\sim C9_2 \\sim C10_2 \\sim C11_2 \\sim
C12_2 \\sim O1_3 \\sim O2_3 \\sim O3_3 \\sim O4_3 \\sim O5_3 \\sim O6_3 \\sim
C1_3 \\sim C2_3 \\sim C3_3 \\sim C4_3 \\sim C5_3 \\sim C6_3 \\sim C7_3 \\sim
C8_3 \\sim C9_3 \\sim C10_3 \\sim C11_3 \\sim C12_3: within 2A with sigma of
0.04 and sigma for terminal atoms of 0.08
Uanis(O1_1) \\sim Ueq, Uanis(O2_1) \\sim Ueq, Uanis(O3_1) \\sim Ueq,
Uanis(O4_1) \\sim Ueq, Uanis(O5_1) \\sim Ueq, Uanis(O6_1) \\sim Ueq,
Uanis(C1_1) \\sim Ueq, Uanis(C2_1) \\sim Ueq, Uanis(C3_1) \\sim Ueq,
Uanis(C4_1) \\sim Ueq, Uanis(C5_1) \\sim Ueq, Uanis(C6_1) \\sim Ueq,
Uanis(C7_1) \\sim Ueq, Uanis(C8_1) \\sim Ueq, Uanis(C9_1) \\sim Ueq,
Uanis(C10_1) \\sim Ueq, Uanis(C11_1) \\sim Ueq, Uanis(C12_1) \\sim Ueq: with
sigma of 0.1 and sigma for terminal atoms of 0.2
Uanis(C9_3) = Uanis(C10_3)
Uanis(C17B) = Uanis(C9)
5. Rigid body (RIGU) restrains
 O1_1, O2_1, O3_1, O4_1, O5_1, O6_1, C1_1, C2_1, C3_1, C4_1, C5_1, C6_1, C7_1,
 C8_1, C9_1, C10_1, C11_1, C12_1
 O1_2, O2_2, O3_2, O4_2, O5_2, O6_2, C1_2, C2_2, C3_2, C4_2, C5_2, C6_2, C7_2,
 C8_2, C9_2, C10_2, C11_2, C12_2
 O1_3, O2_3, O3_3, O4_3, O5_3, O6_3, C1_3, C2_3, C3_3, C4_3, C5_3, C6_3, C7_3,
 C8_3, C9_3, C10_3, C11_3, C12_3
 with sigma for 1-2 distances of 0.004 and sigma for 1-3 distances of 0.004
6. Others
 Sof(O1)=Sof(O2)=Sof(O3)=Sof(O4)=Sof(O5)=Sof(O6)=Sof(C1)=Sof(H1A)=Sof(H1B)=
 Sof(C2)=Sof(H2A)=Sof(H2B)=Sof(C3)=Sof(H3A)=Sof(H3B)=Sof(C4)=Sof(H4A)=Sof(H4B)=
 Sof(C5)=Sof(H5A)=Sof(H5B)=Sof(C6)=Sof(H6A)=Sof(H6B)=Sof(C7)=Sof(H7A)=Sof(H7B)=
 Sof(C8)=Sof(H8A)=Sof(H8B)=Sof(C9)=Sof(H9A)=Sof(H9B)=Sof(C10)=Sof(H10A)=
 Sof(H10B)=Sof(C11)=Sof(H11A)=Sof(H11B)=Sof(C12)=Sof(H12A)=Sof(H12B)=0.5*(1-
 FVAR(2))
 Sof(O1)=Sof(O2)=Sof(O3)=Sof(O4)=Sof(O5)=Sof(O6)=Sof(C1)=Sof(H1A)=Sof(H1B)=
 Sof(C2)=Sof(H2A)=Sof(H2B)=Sof(C3)=Sof(H3A)=Sof(H3B)=Sof(C4)=Sof(H4A)=Sof(H4B)=
 Sof(C5)=Sof(H5A)=Sof(H5B)=Sof(C6)=Sof(H6A)=Sof(H6B)=Sof(C7)=Sof(H7A)=Sof(H7B)=
 Sof(C8)=Sof(H8A)=Sof(H8B)=Sof(C9)=Sof(H9A)=Sof(H9B)=Sof(C10)=Sof(H10A)=
 Sof(H10B)=Sof(C11)=Sof(H11A)=Sof(H11B)=Sof(C12)=Sof(H12A)=Sof(H12B)=0.5*FVAR(2)
 Fixed Sof: C21B(0.8) H21A(0.8) H21B(0.8) H21C(0.8) C22B(0.8) H22A(0.8)
 H22B(0.8) H22C(0.8) C23B(0.8) H23A(0.8) H23B(0.8) H23C(0.8) C2(0.2) H2A(0.2)
 H2C(0.2) H2D(0.2) C3(0.2) H3A(0.2) H3C(0.2) H3D(0.2) C9(0.2) H9A(0.2) H9C(0.2)
 H9D(0.2) O1(0.5) O2(0.5) O3(0.5) O4(0.5) O5(0.5) O6(0.5) C1(0.5) H1A(0.5)
 H1B(0.5) C2(0.5) H2A(0.5) H2B(0.5) C3(0.5) H3A(0.5) H3B(0.5) C4(0.5) H4A(0.5)
 H4B(0.5) C5(0.5) H5A(0.5) H5B(0.5) C6(0.5) H6A(0.5) H6B(0.5) C7(0.5) H7A(0.5)
 H7B(0.5) C8(0.5) H8A(0.5) H8B(0.5) C9(0.5) H9A(0.5) H9B(0.5) C10(0.5)
 H10A(0.5) H10B(0.5) C11(0.5) H11A(0.5) H11B(0.5) C12(0.5) H12A(0.5) H12B(0.5)
7.a Secondary CH2 refined with riding coordinates:
 C01G(H01A,H01B), C01H(H01C,H01D), C01N(H01E,H01F), C01S(H01G,H01H), C01W(H01I,
 H01J), C01Z(H01K,H01L), C02E(H02A,H02B), C010(H01M,H01N), C011(H01O,H01P),
 C013(H01Q,H01R), C017(H01S,H01T), C022(H02C,H02D), C1(H1A,H1B), C2(H2A,H2B),
 C3(H3A,H3B), C4(H4A,H4B), C5(H5A,H5B), C6(H6A,H6B), C7(H7A,H7B), C8(H8A,H8B),
 C9(H9A,H9B), C10(H10A,H10B), C11(H11A,H11B), C12(H12A,H12B), C1(H1A,H1B),
 C2(H2A,H2B), C3(H3A,H3B), C4(H4A,H4B), C5(H5A,H5B), C6(H6A,H6B), C7(H7A,H7B),
 C8(H8A,H8B), C9(H9A,H9B), C10(H10A,H10B), C11(H11A,H11B), C12(H12A,H12B),
 C1(H1A,H1B), C2(H2A,H2B), C3(H3A,H3B), C4(H4A,H4B), C5(H5A,H5B), C6(H6A,H6B),
 C7(H7A,H7B), C8(H8A,H8B), C9(H9A,H9B), C10(H10A,H10B), C11(H11A,H11B),
 C12(H12A,H12B)
7.b Aromatic/amide H refined with riding coordinates:
 C1A(H1A), C2A(H2AA), C3A(H3AA), C4A(H4A), C7A(H7A), C8A(H8A), C9A(H9AA),
 C10A(H10A), C1B(H1B), C2B(H2B), C3B(H3B), C4B(H4B), C7B(H7B), C8B(H8B),
 C9B(H9B), C11B(H11B)
7.c Idealised Me refined as rotating group:
 C00W(H00A,H00B,H00C), C11A(H11A,H11C,H11D), C12A(H12D,H12E,H12F), C13A(H13D,
 H13E,H13F), C14A(H14D,H14E,H14F), C15A(H15D,H15E,H15F), C16A(H16D,H16E,H16F),
 C17A(H17D,H17E,H17F), C18A(H18D,H18E,H18F), C19A(H19D,H19E,H19F), C20A(H20D,
 H20E,H20F), C21A(H21D,H21E,H21F), C12B(H12A,H12B,H12C), C13B(H13A,H13B,H13C),
 C14B(H14A,H14B,H14C), C15B(H15A,H15B,H15C), C16B(H16A,H16B,H16C), C17B(H17A,
 H17B,H17C), C18B(H18A,H18B,H18C), C19B(H19A,H19B,H19C), C20B(H20A,H20B,H20C),
 C21B(H21A,H21B,H21C), C22B(H22A,H22B,H22C), C23B(H23A,H23B,H23C), C2(H2A,H2C,
 H2D), C3(H3A,H3C,H3D), C9(H9A,H9C,H9D)
;
_olex2_submission_special_instructions 'No special instructions were received'

loop_
_space_group_symop_operation_xyz
'x, y, z'
'-x, y, -z'
'x+1/2, y+1/2, z'
'-x+1/2, y+1/2, -z'

loop_
_atom_site_label
_atom_site_type_symbol
_atom_site_fract_x
_atom_site_fract_y
_atom_site_fract_z
_atom_site_U_iso_or_equiv
_atom_site_adp_type
_atom_site_occupancy
_atom_site_site_symmetry_order
_atom_site_calc_flag
_atom_site_refinement_flags_posn
_atom_site_refinement_flags_adp
_atom_site_refinement_flags_occupancy
_atom_site_disorder_assembly
_atom_site_disorder_group
Mn0A Mn 0.86623(2) 0.22137(2) 0.90870(3) 0.02665(11) Uani 1 1 d . . . . .
Si1A Si 0.84494(3) 0.33223(5) 1.06479(6) 0.0344(2) Uani 1 1 d . . . . .
Si2A Si 0.82598(3) 0.37720(5) 0.86577(6) 0.03047(19) Uani 1 1 d . . . . .
Si3A Si 0.89578(3) 0.14542(6) 0.73255(7) 0.0436(3) Uani 1 1 d . . . . .
Si4A Si 0.94294(3) 0.26889(6) 0.81926(10) 0.0520(3) Uani 1 1 d . . . . .
N1A N 0.81660(9) 0.15338(15) 0.91608(19) 0.0357(7) Uani 1 1 d . . . . .
N2A N 0.88705(9) 0.13782(15) 1.00395(18) 0.0350(7) Uani 1 1 d . . . . .
N3A N 0.90353(7) 0.21514(16) 0.80723(17) 0.0329(6) Uani 1 1 d . . . . .
N4A N 0.84431(8) 0.31922(14) 0.94889(18) 0.0284(6) Uani 1 1 d . . . . .
C00W C 0.77376(11) 0.4003(2) 0.8724(3) 0.0446(9) Uani 1 1 d . . . . .
H00A H 0.771760 0.432687 0.925011 0.067 Uiso 1 1 calc GR . . . .
H00B H 0.759189 0.355813 0.880540 0.067 Uiso 1 1 calc GR . . . .
H00C H 0.763125 0.424388 0.814962 0.067 Uiso 1 1 calc GR . . . .
C1A C 0.78048(11) 0.1675(2) 0.8760(3) 0.0433(9) Uani 1 1 d . . . . .
H1A H 0.777138 0.207786 0.835227 0.052 Uiso 1 1 calc R . . . .
C2A C 0.74838(12) 0.1283(2) 0.8897(3) 0.0535(11) Uani 1 1 d . . . . .
H2AA H 0.723683 0.140153 0.858759 0.064 Uiso 1 1 calc R . . . .
C3A C 0.75343(13) 0.0700(2) 0.9512(3) 0.0547(11) Uani 1 1 d . . . . .
H3AA H 0.731955 0.040684 0.961799 0.066 Uiso 1 1 calc R . . . .
C4A C 0.78889(13) 0.0552(2) 0.9958(3) 0.0488(11) Uani 1 1 d . . . . .
H4A H 0.791955 0.016305 1.038876 0.059 Uiso 1 1 calc R . . . .
C5A C 0.82167(12) 0.09732(18) 0.9787(2) 0.0381(8) Uani 1 1 d . . . . .
C6A C 0.85947(12) 0.08659(17) 1.0219(2) 0.0381(9) Uani 1 1 d . . . . .
C7A C 0.87144(15) 0.0267(2) 1.0797(3) 0.0505(11) Uani 1 1 d . . . . .
H7A H 0.852871 -0.007942 1.094006 0.061 Uiso 1 1 calc R . . . .
C8A C 0.90867(16) 0.0184(2) 1.1144(3) 0.0568(12) Uani 1 1 d . . . . .
H8A H 0.916114 -0.021955 1.152885 0.068 Uiso 1 1 calc R . . . .
C9A C 0.93660(15) 0.0690(2) 1.0939(3) 0.0570(11) Uani 1 1 d . . . . .
H9AA H 0.963057 0.063623 1.117124 0.068 Uiso 1 1 calc R . . . .
C10A C 0.92381(12) 0.1272(2) 1.0384(3) 0.0430(9) Uani 1 1 d . . . . .
H10A H 0.942409 0.161732 1.023858 0.052 Uiso 1 1 calc R . . . .
C11A C 0.84399(13) 0.1400(2) 0.6806(3) 0.0541(11) Uani 1 1 d . . . . .
H11A H 0.827376 0.133085 0.729899 0.081 Uiso 1 1 calc GR . . . .
H11C H 0.840762 0.099156 0.637370 0.081 Uiso 1 1 calc GR . . . .
H11D H 0.836806 0.185043 0.647257 0.081 Uiso 1 1 calc GR . . . .
C12A C 0.92459(17) 0.1501(4) 0.6304(3) 0.0828(18) Uani 1 1 d . . . . .
H12D H 0.917096 0.110034 0.587966 0.124 Uiso 1 1 calc GR . . . .
H12E H 0.952195 0.146508 0.652254 0.124 Uiso 1 1 calc GR . . . .
H12F H 0.919444 0.196241 0.598046 0.124 Uiso 1 1 calc GR . . . .
C13A C 0.9079(2) 0.0565(2) 0.7897(3) 0.0773(17) Uani 1 1 d . . . . .
H13D H 0.892281 0.049715 0.840926 0.116 Uiso 1 1 calc GR . . . .
H13E H 0.935385 0.055765 0.813631 0.116 Uiso 1 1 calc GR . . . .
H13F H 0.902502 0.017445 0.744451 0.116 Uiso 1 1 calc GR . . . .
C14A C 0.98976(13) 0.2164(4) 0.8318(5) 0.0920(18) Uani 1 1 d . . . . .
H14D H 0.989733 0.181658 0.882744 0.138 Uiso 1 1 calc GR . . . .
H14E H 1.011485 0.249937 0.844977 0.138 Uiso 1 1 calc GR . . . .
H14F H 0.992373 0.190322 0.774061 0.138 Uiso 1 1 calc GR . . . .
C15A C 0.94643(12) 0.3242(2) 0.9267(4) 0.0662(14) Uani 1 1 d . . . . .
H15D H 0.924096 0.356642 0.924534 0.099 Uiso 1 1 calc GR . . . .
H15E H 0.970232 0.352898 0.931717 0.099 Uiso 1 1 calc GR . . . .
H15F H 0.946811 0.292174 0.980611 0.099 Uiso 1 1 calc GR . . . .
C16A C 0.9448(2) 0.3347(4) 0.7217(5) 0.125(3) Uani 1 1 d . . . . .
H16D H 0.966363 0.368208 0.736728 0.188 Uiso 1 1 calc GR . . . .
H16E H 0.920503 0.361984 0.712600 0.188 Uiso 1 1 calc GR . . . .
H16F H 0.948350 0.308250 0.664866 0.188 Uiso 1 1 calc GR . . . .
C17A C 0.89399(14) 0.3573(3) 1.1232(3) 0.0661(13) Uani 1 1 d . . . . .
H17D H 0.892201 0.368076 1.188629 0.099 Uiso 1 1 calc GR . . . .
H17E H 0.903513 0.400057 1.092977 0.099 Uiso 1 1 calc GR . . . .
H17F H 0.911860 0.316835 1.118551 0.099 Uiso 1 1 calc GR . . . .
C18A C 0.82962(14) 0.2513(2) 1.1273(3) 0.0516(10) Uani 1 1 d . . . . .
H18D H 0.848811 0.212733 1.125126 0.077 Uiso 1 1 calc GR . . . .
H18E H 0.804506 0.234441 1.097823 0.077 Uiso 1 1 calc GR . . . .
H18F H 0.827455 0.264035 1.192006 0.077 Uiso 1 1 calc GR . . . .
C19A C 0.81246(17) 0.4064(3) 1.0992(3) 0.0725(15) Uani 1 1 d . . . . .
H19D H 0.814753 0.409943 1.166934 0.109 Uiso 1 1 calc GR . . . .
H19E H 0.785640 0.395383 1.075429 0.109 Uiso 1 1 calc GR . . . .
H19F H 0.820065 0.452497 1.073288 0.109 Uiso 1 1 calc GR . . . .
C20A C 0.82752(12) 0.3398(2) 0.7462(2) 0.0446(9) Uani 1 1 d . . . . .
H20D H 0.820302 0.377752 0.700380 0.067 Uiso 1 1 calc GR . . . .
H20E H 0.809352 0.299291 0.736130 0.067 Uiso 1 1 calc GR . . . .
H20F H 0.853712 0.322761 0.739681 0.067 Uiso 1 1 calc GR . . . .
C21A C 0.85319(12) 0.4654(2) 0.8679(3) 0.0504(10) Uani 1 1 d . . . . .
H21D H 0.853947 0.487271 0.929529 0.076 Uiso 1 1 calc GR . . . .
H21E H 0.840184 0.498320 0.821558 0.076 Uiso 1 1 calc GR . . . .
H21F H 0.879620 0.456363 0.853812 0.076 Uiso 1 1 calc GR . . . .
Mn1B Mn 0.62361(2) 0.20650(3) 0.58242(3) 0.03127(12) Uani 1 1 d . . . . .
K004 K 0.74603(3) 0.29198(5) 0.24833(6) 0.04344(19) Uani 1 1 d . . . . .
Si1B Si 0.56669(3) 0.25148(5) 0.73727(7) 0.0369(2) Uani 1 1 d . . . . .
Si2B Si 0.60169(3) 0.10472(5) 0.74849(7) 0.0361(2) Uani 1 1 d . . . . .
Si3B Si 0.67709(3) 0.34278(7) 0.64791(7) 0.0440(3) Uani 1 1 d . . . . .
Si4B Si 0.63595(3) 0.34390(6) 0.45567(7) 0.0425(2) Uani 1 1 d . . . . .
O00F O 0.72679(8) 0.16956(13) 0.14592(19) 0.0458(6) Uani 1 1 d . . . . .
O00H O 0.77679(9) 0.16090(17) 0.3114(2) 0.0583(8) Uani 1 1 d . . . . .
O00K O 0.71252(9) 0.42067(14) 0.1851(2) 0.0526(7) Uani 1 1 d . . . . .
O00L O 0.68363(8) 0.29413(15) 0.10492(19) 0.0498(7) Uani 1 1 d . . . . .
O00N O 0.76693(10) 0.4164(2) 0.3431(2) 0.0678(10) Uani 1 1 d . . . . .
O00P O 0.81094(9) 0.2881(2) 0.38466(19) 0.0673(9) Uani 1 1 d . . . . .
N1B N 0.59157(12) 0.1404(2) 0.4800(2) 0.0580(9) Uani 1 1 d . . . . .
N2B N 0.66656(11) 0.1399(2) 0.5258(2) 0.0547(10) Uani 1 1 d . . . . .
N3B N 0.59474(8) 0.18693(15) 0.69771(18) 0.0306(6) Uani 1 1 d . . . . .
N4B N 0.64422(8) 0.30967(16) 0.56424(19) 0.0349(6) Uani 1 1 d . . . . .
C1B C 0.55269(18) 0.1373(3) 0.4654(4) 0.0815(16) Uani 1 1 d . . . . .
H1B H 0.538801 0.172075 0.496533 0.098 Uiso 1 1 calc R . . . .
C01G C 0.68614(15) 0.2377(3) 0.0397(3) 0.0621(12) Uani 1 1 d . . . . .
H01A H 0.708547 0.245784 0.004823 0.074 Uiso 1 1 calc R . . . .
H01B H 0.662429 0.236465 -0.004829 0.074 Uiso 1 1 calc R . . . .
C01H C 0.77279(15) 0.1039(2) 0.2440(4) 0.0640(13) Uani 1 1 d . . . . .
H01C H 0.778254 0.056684 0.274955 0.077 Uiso 1 1 calc R . . . .
H01D H 0.791534 0.111062 0.198516 0.077 Uiso 1 1 calc R . . . .
C01N C 0.67534(13) 0.4171(2) 0.1347(3) 0.0584(12) Uani 1 1 d . . . . .
H01E H 0.668112 0.464803 0.106937 0.070 Uiso 1 1 calc R . . . .
H01F H 0.655940 0.403420 0.176367 0.070 Uiso 1 1 calc R . . . .
C01S C 0.81311(16) 0.1613(4) 0.3658(4) 0.0848(19) Uani 1 1 d . . . . .
H01G H 0.833897 0.166926 0.325246 0.102 Uiso 1 1 calc R . . . .
H01H H 0.817108 0.114756 0.399288 0.102 Uiso 1 1 calc R . . . .
C01W C 0.80533(18) 0.4155(4) 0.3867(4) 0.085(2) Uani 1 1 d . . . . .
H01I H 0.810032 0.459198 0.425799 0.102 Uiso 1 1 calc R . . . .
H01J H 0.823471 0.416432 0.339021 0.102 Uiso 1 1 calc R . . . .
C01Z C 0.67658(15) 0.3621(3) 0.0613(3) 0.0593(12) Uani 1 1 d . . . . .
H01K H 0.651686 0.361139 0.020929 0.071 Uiso 1 1 calc R . . . .
H01L H 0.697392 0.373707 0.022647 0.071 Uiso 1 1 calc R . . . .
C2B C 0.5316(2) 0.0891(4) 0.4103(5) 0.114(3) Uani 1 1 d . . . . .
H2B H 0.504169 0.090561 0.402435 0.137 Uiso 1 1 calc R . . . .
C02E C 0.81250(16) 0.3502(4) 0.4446(3) 0.088(2) Uani 1 1 d . . . . .
H02A H 0.838207 0.353403 0.481233 0.106 Uiso 1 1 calc R . . . .
H02B H 0.792694 0.346038 0.488018 0.106 Uiso 1 1 calc R . . . .
C3B C 0.5521(4) 0.0373(4) 0.3659(5) 0.128(3) Uani 1 1 d . . . . .
H3B H 0.538514 0.002872 0.325921 0.153 Uiso 1 1 calc R . . . .
C4B C 0.5908(3) 0.0360(3) 0.3792(4) 0.104(3) Uani 1 1 d . . . . .
H4B H 0.604684 0.000026 0.349991 0.125 Uiso 1 1 calc R . . . .
C5B C 0.6110(2) 0.0888(2) 0.4375(3) 0.0699(16) Uani 1 1 d . . . . .
C6B C 0.6519(2) 0.0910(2) 0.4595(3) 0.0710(17) Uani 1 1 d . . . . .
C7B C 0.6783(3) 0.0466(3) 0.4143(4) 0.101(3) Uani 1 1 d . . . . .
H7B H 0.668250 0.013586 0.367469 0.121 Uiso 1 1 calc R . . . .
C8B C 0.7163(3) 0.0511(4) 0.4367(6) 0.126(4) Uani 1 1 d . . . . .
H8B H 0.733194 0.020337 0.407796 0.152 Uiso 1 1 calc R . . . .
C9B C 0.7313(2) 0.1020(4) 0.5038(6) 0.109(3) Uani 1 1 d . . . . .
H9B H 0.758368 0.106640 0.519805 0.131 Uiso 1 1 calc R . . . .
C010 C 0.73325(14) 0.1042(2) 0.1964(3) 0.0564(11) Uani 1 1 d . . . . .
H01M H 0.729617 0.062438 0.153632 0.068 Uiso 1 1 calc R . . . .
H01N H 0.714456 0.099959 0.242279 0.068 Uiso 1 1 calc R . . . .
C011 C 0.71572(15) 0.4777(2) 0.2505(4) 0.0677(15) Uani 1 1 d . . . . .
H01O H 0.698503 0.468472 0.298976 0.081 Uiso 1 1 calc R . . . .
H01P H 0.707982 0.524045 0.219644 0.081 Uiso 1 1 calc R . . . .
C11B C 0.70539(14) 0.1460(3) 0.5467(4) 0.0725(16) Uani 1 1 d . . . . .
H11B H 0.715398 0.180659 0.591420 0.087 Uiso 1 1 calc R . . . .
C12B C 0.66912(14) 0.3030(3) 0.3760(3) 0.0578(12) Uani 1 1 d . . . . .
H12A H 0.665468 0.250421 0.373608 0.087 Uiso 1 1 calc GR . . . .
H12B H 0.695991 0.314043 0.399346 0.087 Uiso 1 1 calc GR . . . .
H12C H 0.663146 0.323336 0.313745 0.087 Uiso 1 1 calc GR . . . .
C013 C 0.69065(14) 0.1691(3) 0.0906(3) 0.0579(11) Uani 1 1 d . . . . .
H01Q H 0.669550 0.163354 0.130237 0.069 Uiso 1 1 calc R . . . .
H01R H 0.689438 0.128053 0.046519 0.069 Uiso 1 1 calc R . . . .
C13B C 0.58514(13) 0.3274(3) 0.4020(3) 0.0681(14) Uani 1 1 d . . . . .
H13A H 0.581002 0.351509 0.341633 0.102 Uiso 1 1 calc GR . . . .
H13B H 0.566995 0.346759 0.442588 0.102 Uiso 1 1 calc GR . . . .
H13C H 0.580874 0.275218 0.393792 0.102 Uiso 1 1 calc GR . . . .
C14B C 0.64270(17) 0.4449(3) 0.4508(4) 0.0697(14) Uani 1 1 d . . . . .
H14A H 0.636005 0.461736 0.387036 0.105 Uiso 1 1 calc GR . . . .
H14B H 0.669707 0.456920 0.471412 0.105 Uiso 1 1 calc GR . . . .
H14C H 0.625899 0.468523 0.491397 0.105 Uiso 1 1 calc GR . . . .
C15B C 0.72494(13) 0.3643(3) 0.6058(3) 0.0704(15) Uani 1 1 d . . . . .
H15A H 0.742468 0.384605 0.656863 0.106 Uiso 1 1 calc GR . . . .
H15B H 0.721078 0.399592 0.555241 0.106 Uiso 1 1 calc GR . . . .
H15C H 0.736176 0.319918 0.583422 0.106 Uiso 1 1 calc GR . . . .
C16B C 0.66074(17) 0.4283(3) 0.7017(4) 0.0757(15) Uani 1 1 d . . . . .
H16A H 0.635130 0.420736 0.721828 0.114 Uiso 1 1 calc GR . . . .
H16B H 0.659410 0.467558 0.656072 0.114 Uiso 1 1 calc GR . . . .
H16C H 0.679141 0.441250 0.755296 0.114 Uiso 1 1 calc GR . . . .
C017 C 0.75646(17) 0.4817(3) 0.2929(4) 0.0749(17) Uani 1 1 d . . . . .
H01S H 0.773626 0.488686 0.243814 0.090 Uiso 1 1 calc R . . . .
H01T H 0.759759 0.523700 0.335436 0.090 Uiso 1 1 calc R . . . .
C17B C 0.68801(13) 0.2762(3) 0.7449(3) 0.0649(13) Uani 1 1 d . . . . .
H17A H 0.702140 0.234945 0.723026 0.097 Uiso 1 1 calc GR . . . .
H17B H 0.663786 0.259284 0.765684 0.097 Uiso 1 1 calc GR . . . .
H17C H 0.703816 0.299721 0.796516 0.097 Uiso 1 1 calc GR . . . .
C18B C 0.55203(15) 0.3220(3) 0.6497(3) 0.0656(14) Uani 1 1 d . . . . .
H18A H 0.536925 0.359367 0.677185 0.098 Uiso 1 1 calc GR . . . .
H18B H 0.536287 0.300051 0.596747 0.098 Uiso 1 1 calc GR . . . .
H18C H 0.575111 0.344010 0.628690 0.098 Uiso 1 1 calc GR . . . .
C19B C 0.52049(15) 0.2163(3) 0.7760(4) 0.0861(18) Uani 1 1 d . . . . .
H19A H 0.505081 0.256960 0.794760 0.129 Uiso 1 1 calc GR . . . .
H19B H 0.526507 0.183395 0.828548 0.129 Uiso 1 1 calc GR . . . .
H19C H 0.505813 0.190206 0.724774 0.129 Uiso 1 1 calc GR . . . .
C20B C 0.59052(18) 0.3002(3) 0.8421(3) 0.0779(16) Uani 1 1 d . . . . .
H20A H 0.615855 0.318183 0.829435 0.117 Uiso 1 1 calc GR . . . .
H20B H 0.593785 0.266851 0.894867 0.117 Uiso 1 1 calc GR . . . .
H20C H 0.574335 0.341107 0.856788 0.117 Uiso 1 1 calc GR . . . .
C21B C 0.6148(2) 0.1092(3) 0.8789(4) 0.0680(17) Uani 0.8 1 d . . . A 1
H21A H 0.637574 0.140123 0.893187 0.102 Uiso 0.8 1 calc GR . . A 1
H21B H 0.620529 0.060408 0.903101 0.102 Uiso 0.8 1 calc GR . . A 1
H21C H 0.593082 0.129471 0.907731 0.102 Uiso 0.8 1 calc GR . . A 1
C022 C 0.81484(16) 0.2219(4) 0.4333(4) 0.096(2) Uani 1 1 d . . . . .
H02C H 0.793802 0.216879 0.473299 0.115 Uiso 1 1 calc R . . . .
H02D H 0.839818 0.220838 0.473361 0.115 Uiso 1 1 calc R . . . .
C22B C 0.6415(2) 0.0525(4) 0.7065(5) 0.083(2) Uani 0.8 1 d . . . A 1
H22A H 0.635802 0.044192 0.639760 0.125 Uiso 0.8 1 calc GR . . A 1
H22B H 0.644111 0.005850 0.738796 0.125 Uiso 0.8 1 calc GR . . A 1
H22C H 0.665671 0.079741 0.718829 0.125 Uiso 0.8 1 calc GR . . A 1
C23B C 0.5586(2) 0.0426(3) 0.7322(5) 0.078(2) Uani 0.8 1 d . . . A 1
H23A H 0.536321 0.066629 0.754394 0.117 Uiso 0.8 1 calc GR . . A 1
H23B H 0.564413 -0.002057 0.767407 0.117 Uiso 0.8 1 calc GR . . A 1
H23C H 0.552647 0.030995 0.666311 0.117 Uiso 0.8 1 calc GR . . A 1
K003 K 0.500000 0.69606(6) 0.500000 0.0422(3) Uani 1 2 d S T P . .
K005 K 0.500000 0.22068(7) 0.000000 0.0487(3) Uani 1 2 d S T P . .
C2 C 0.5978(8) 0.0323(10) 0.6514(18) 0.069(7) Uani 0.2 1 d . . . A 2
H2A H 0.571392 0.031309 0.620135 0.104 Uiso 0.2 1 calc GR . . A 2
H2C H 0.604396 -0.015326 0.678510 0.104 Uiso 0.2 1 calc GR . . A 2
H2D H 0.615800 0.044254 0.606426 0.104 Uiso 0.2 1 calc GR . . A 2
C3 C 0.6540(8) 0.1017(14) 0.7956(17) 0.074(8) Uani 0.2 1 d . . . A 2
H3A H 0.669979 0.108202 0.744877 0.110 Uiso 0.2 1 calc GR . . A 2
H3C H 0.659895 0.054731 0.825381 0.110 Uiso 0.2 1 calc GR . . A 2
H3D H 0.659565 0.140459 0.841192 0.110 Uiso 0.2 1 calc GR . . A 2
C9 C 0.5691(7) 0.0805(16) 0.8279(15) 0.0649(13) Uani 0.2 1 d . . . A 2
H9A H 0.574153 0.110269 0.883827 0.097 Uiso 0.2 1 calc GR . . A 2
H9C H 0.572596 0.029318 0.844329 0.097 Uiso 0.2 1 calc GR . . A 2
H9D H 0.542583 0.088622 0.799570 0.097 Uiso 0.2 1 calc GR . . A 2
O1_1 O 0.5675(3) 0.1721(4) 0.1079(5) 0.058(2) Uani 0.5 1 d D U . B -1
O2_1 O 0.5125(2) 0.0743(4) 0.0372(5) 0.0603(16) Uani 0.5 1 d D U . B -1
O3_1 O 0.45514(19) 0.1193(5) -0.0957(5) 0.0672(18) Uani 0.5 1 d D U . B -1
O4_1 O 0.4339(3) 0.2656(6) -0.1027(5) 0.082(2) Uani 0.5 1 d D U . B -1
O5_1 O 0.4898(3) 0.3673(4) -0.0275(5) 0.085(3) Uani 0.5 1 d D U . B -1
O6_1 O 0.5503(2) 0.3191(5) 0.1044(5) 0.0612(18) Uani 0.5 1 d D U . B -1
C1_1 C 0.5647(5) 0.1026(6) 0.1479(8) 0.076(3) Uani 0.5 1 d D U . B -1
H1A_1 H 0.547187 0.104237 0.197042 0.092 Uiso 0.5 1 calc R . . B -1
H1B_1 H 0.590423 0.086061 0.175844 0.092 Uiso 0.5 1 calc R . . B -1
C2_1 C 0.5495(5) 0.0539(12) 0.0748(14) 0.077(4) Uani 0.5 1 d D U . B -1
H2A_1 H 0.566918 0.053871 0.025434 0.092 Uiso 0.5 1 calc R . . B -1
H2B_1 H 0.548788 0.004130 0.099775 0.092 Uiso 0.5 1 calc R . . B -1
C3_1 C 0.4967(4) 0.0282(6) -0.0331(7) 0.083(3) Uani 0.5 1 d D U . B -1
H3A_1 H 0.497174 -0.022080 -0.009378 0.100 Uiso 0.5 1 calc R . . B -1
H3B_1 H 0.512815 0.029912 -0.084961 0.100 Uiso 0.5 1 calc R . . B -1
C4_1 C 0.4578(6) 0.0474(9) -0.0667(19) 0.095(6) Uani 0.5 1 d D U . B -1
H4A_1 H 0.448483 0.015483 -0.119286 0.114 Uiso 0.5 1 calc R . . B -1
H4B_1 H 0.441035 0.039798 -0.017031 0.114 Uiso 0.5 1 calc R . . B -1
C5_1 C 0.4184(3) 0.1444(11) -0.1323(9) 0.085(4) Uani 0.5 1 d D U . B -1
H5A_1 H 0.401049 0.141461 -0.083038 0.102 Uiso 0.5 1 calc R . . B -1
H5B_1 H 0.408096 0.111131 -0.182557 0.102 Uiso 0.5 1 calc R . . B -1
C6_1 C 0.4169(7) 0.2172(11) -0.1685(14) 0.118(7) Uani 0.5 1 d D U . B -1
H6A_1 H 0.430554 0.219237 -0.224559 0.141 Uiso 0.5 1 calc R . . B -1
H6B_1 H 0.389638 0.231219 -0.186420 0.141 Uiso 0.5 1 calc R . . B -1
C7_1 C 0.4350(5) 0.3385(9) -0.1331(12) 0.111(5) Uani 0.5 1 d D U . B -1
H7A_1 H 0.408177 0.354444 -0.152990 0.134 Uiso 0.5 1 calc R . . B -1
H7B_1 H 0.449351 0.340353 -0.187949 0.134 Uiso 0.5 1 calc R . . B -1
C8_1 C 0.4526(6) 0.3895(15) -0.0643(19) 0.143(8) Uani 0.5 1 d D U . B -1
H8A_1 H 0.454158 0.437709 -0.093303 0.172 Uiso 0.5 1 calc R . . B -1
H8B_1 H 0.436067 0.393905 -0.013488 0.172 Uiso 0.5 1 calc R . . B -1
C9_1 C 0.5094(4) 0.4142(6) 0.0409(8) 0.101(4) Uani 0.5 1 d D U . B -1
H9A_1 H 0.495903 0.414199 0.097301 0.121 Uiso 0.5 1 calc R . . B -1
H9B_1 H 0.509487 0.464354 0.016780 0.121 Uiso 0.5 1 calc R . . B -1
C10_1 C 0.5489(4) 0.3884(7) 0.0631(11) 0.082(4) Uani 0.5 1 d D U . B -1
H10A_1 H 0.561641 0.386502 0.005594 0.099 Uiso 0.5 1 calc R . . B -1
H10B_1 H 0.563395 0.423127 0.105831 0.099 Uiso 0.5 1 calc R . . B -1
C11_1 C 0.5874(3) 0.2912(8) 0.1329(9) 0.080(3) Uani 0.5 1 d D U . B -1
H11A_1 H 0.601537 0.324427 0.178205 0.095 Uiso 0.5 1 calc R . . B -1
H11B_1 H 0.602147 0.286931 0.078814 0.095 Uiso 0.5 1 calc R . . B -1
C12_1 C 0.5839(5) 0.2196(8) 0.1753(8) 0.066(4) Uani 0.5 1 d D U . B -1
H12A_1 H 0.609726 0.201915 0.201171 0.080 Uiso 0.5 1 calc R . . B -1
H12B_1 H 0.567465 0.222973 0.226435 0.080 Uiso 0.5 1 calc R . . B -1
O1_2 O 0.4742(12) 0.566(2) 0.424(4) 0.045(5) Uani 0.335(4) 1 d D U . C -2
O2_2 O 0.4319(10) 0.6956(15) 0.374(2) 0.066(7) Uani 0.335(4) 1 d D U . C -2
O3_2 O 0.4675(7) 0.8283(15) 0.4287(16) 0.041(4) Uani 0.335(4) 1 d D U . C -2
O4_2 O 0.5311(11) 0.823(2) 0.563(2) 0.080(9) Uani 0.335(4) 1 d D U . C -2
O5_2 O 0.5693(9) 0.6938(19) 0.612(2) 0.061(7) Uani 0.335(4) 1 d D U . C -2
O6_2 O 0.5322(13) 0.570(2) 0.572(4) 0.060(10) Uani 0.335(4) 1 d D U . C -2
C1_2 C 0.4353(13) 0.5620(17) 0.384(3) 0.055(7) Uani 0.335(4) 1 d D U . C -2
H1A_2 H 0.417797 0.559549 0.433222 0.066 Uiso 0.335(4) 1 calc R . . C -2
H1B_2 H 0.431054 0.518449 0.344572 0.066 Uiso 0.335(4) 1 calc R . . C -2
C2_2 C 0.4277(14) 0.6278(14) 0.329(3) 0.057(8) Uani 0.335(4) 1 d D U . C -2
H2A_2 H 0.445139 0.627410 0.279323 0.068 Uiso 0.335(4) 1 calc R . . C -2
H2B_2 H 0.400928 0.624763 0.297484 0.068 Uiso 0.335(4) 1 calc R . . C -2
C3_2 C 0.4220(19) 0.7640(16) 0.338(3) 0.063(9) Uani 0.335(4) 1 d D U . C -2
H3A_2 H 0.394348 0.762977 0.312730 0.075 Uiso 0.335(4) 1 calc R . . C -2
H3B_2 H 0.437091 0.773024 0.285497 0.075 Uiso 0.335(4) 1 calc R . . C -2
C4_2 C 0.4278(8) 0.825(2) 0.402(3) 0.055(6) Uani 0.335(4) 1 d D U . C -2
H4A_2 H 0.418597 0.870284 0.370349 0.065 Uiso 0.335(4) 1 calc R . . C -2
H4B_2 H 0.413600 0.817210 0.455949 0.065 Uiso 0.335(4) 1 calc R . . C -2
C5_2 C 0.4756(11) 0.8898(18) 0.484(2) 0.052(6) Uani 0.335(4) 1 d D U . C -2
H5A_2 H 0.459596 0.890322 0.535733 0.063 Uiso 0.335(4) 1 calc R . . C -2
H5B_2 H 0.470182 0.934287 0.446513 0.063 Uiso 0.335(4) 1 calc R . . C -2
C6_2 C 0.5162(12) 0.886(2) 0.519(4) 0.078(10) Uani 0.335(4) 1 d D U . C -2
H6A_2 H 0.531170 0.895441 0.465696 0.094 Uiso 0.335(4) 1 calc R . . C -2
H6B_2 H 0.521731 0.926725 0.562645 0.094 Uiso 0.335(4) 1 calc R . . C -2
C7_2 C 0.5683(12) 0.815(3) 0.612(4) 0.086(12) Uani 0.335(4) 1 d D U . C -2
H7A_2 H 0.572636 0.858545 0.651896 0.103 Uiso 0.335(4) 1 calc R . . C -2
H7B_2 H 0.586981 0.818184 0.565636 0.103 Uiso 0.335(4) 1 calc R . . C -2
C8_2 C 0.5795(19) 0.753(2) 0.670(3) 0.071(9) Uani 0.335(4) 1 d D U . C -2
H8A_2 H 0.607634 0.753282 0.690534 0.086 Uiso 0.335(4) 1 calc R . . C -2
H8B_2 H 0.565354 0.752059 0.725507 0.086 Uiso 0.335(4) 1 calc R . . C -2
C9_2 C 0.5746(12) 0.6403(18) 0.682(2) 0.064(8) Uani 0.335(4) 1 d D U . C -2
H9A_2 H 0.555784 0.646128 0.727717 0.077 Uiso 0.335(4) 1 calc R . . C -2
H9B_2 H 0.601113 0.641777 0.714753 0.077 Uiso 0.335(4) 1 calc R . . C -2
C10_2 C 0.5678(16) 0.574(2) 0.630(3) 0.072(8) Uani 0.335(4) 1 d D U . C -2
H10A_2 H 0.588983 0.567302 0.590482 0.086 Uiso 0.335(4) 1 calc R . . C -2
H10B_2 H 0.569046 0.532748 0.673823 0.086 Uiso 0.335(4) 1 calc R . . C -2
C11_2 C 0.5254(10) 0.5054(17) 0.523(3) 0.055(5) Uani 0.335(4) 1 d D U . C -2
H11A_2 H 0.529360 0.463734 0.565532 0.065 Uiso 0.335(4) 1 calc R . . C -2
H11B_2 H 0.543912 0.501070 0.476097 0.065 Uiso 0.335(4) 1 calc R . . C -2
C12_2 C 0.4861(10) 0.505(2) 0.477(4) 0.079(11) Uani 0.335(4) 1 d D U . C -2
H12A_2 H 0.483214 0.461744 0.435660 0.095 Uiso 0.335(4) 1 calc R . . C -2
H12B_2 H 0.468310 0.498206 0.524521 0.095 Uiso 0.335(4) 1 calc R . . C -2
O1_3 O 0.4549(7) 0.6115(15) 0.3760(17) 0.049(5) Uani 0.165(4) 1 d D U . C -3
O2_3 O 0.5052(10) 0.5453(12) 0.5166(16) 0.050(6) Uani 0.165(4) 1 d D U . C -3
O3_3 O 0.5634(10) 0.6277(14) 0.6111(15) 0.053(6) Uani 0.165(4) 1 d D U . C -3
O4_3 O 0.5557(8) 0.7789(16) 0.611(3) 0.048(8) Uani 0.165(4) 1 d D U . C -3
O5_3 O 0.5008(8) 0.8445(11) 0.4817(11) 0.044(6) Uani 0.165(4) 1 d D U . C -3
O6_3 O 0.4406(11) 0.7586(14) 0.398(2) 0.044(7) Uani 0.165(4) 1 d D U . C -3
C1_3 C 0.4544(12) 0.5381(17) 0.400(4) 0.065(9) Uani 0.165(4) 1 d D U . C -3
H1A_3 H 0.443084 0.509143 0.346279 0.078 Uiso 0.165(4) 1 calc R . . C -3
H1B_3 H 0.438374 0.530929 0.451380 0.078 Uiso 0.165(4) 1 calc R . . C -3
C2_3 C 0.4940(11) 0.515(2) 0.4285(17) 0.061(8) Uani 0.165(4) 1 d D U . C -3
H2A_3 H 0.495462 0.461541 0.431552 0.073 Uiso 0.165(4) 1 calc R . . C -3
H2B_3 H 0.511292 0.532196 0.383482 0.073 Uiso 0.165(4) 1 calc R . . C -3
C3_3 C 0.5413(9) 0.523(3) 0.561(2) 0.059(8) Uani 0.165(4) 1 d D U . C -3
H3A_3 H 0.561476 0.531604 0.519348 0.071 Uiso 0.165(4) 1 calc R . . C -3
H3B_3 H 0.540597 0.470351 0.573762 0.071 Uiso 0.165(4) 1 calc R . . C -3
C4_3 C 0.5514(11) 0.5620(18) 0.648(2) 0.055(8) Uani 0.165(4) 1 d D U . C -3
H4A_3 H 0.528763 0.568664 0.682474 0.066 Uiso 0.165(4) 1 calc R . . C -3
H4B_3 H 0.572490 0.537983 0.687902 0.066 Uiso 0.165(4) 1 calc R . . C -3
C5_3 C 0.5824(11) 0.672(2) 0.680(2) 0.050(8) Uani 0.165(4) 1 d D U . C -3
H5A_3 H 0.607080 0.649099 0.705539 0.060 Uiso 0.165(4) 1 calc R . . C -3
H5B_3 H 0.566166 0.677246 0.731593 0.060 Uiso 0.165(4) 1 calc R . . C -3
C6_3 C 0.5901(9) 0.743(2) 0.643(3) 0.051(8) Uani 0.165(4) 1 d D U . C -3
H6A_3 H 0.604584 0.772621 0.692365 0.061 Uiso 0.165(4) 1 calc R . . C -3
H6B_3 H 0.606278 0.737641 0.592053 0.061 Uiso 0.165(4) 1 calc R . . C -3
C7_3 C 0.5610(9) 0.8480(16) 0.571(2) 0.040(6) Uani 0.165(4) 1 d D U . C -3
H7A_3 H 0.572964 0.842507 0.512756 0.048 Uiso 0.165(4) 1 calc R . . C -3
H7B_3 H 0.578375 0.877807 0.614332 0.048 Uiso 0.165(4) 1 calc R . . C -3
C8_3 C 0.5233(9) 0.884(2) 0.552(2) 0.043(8) Uani 0.165(4) 1 d D U . C -3
H8A_3 H 0.510194 0.884965 0.608740 0.052 Uiso 0.165(4) 1 calc R . . C -3
H8B_3 H 0.526848 0.934135 0.531278 0.052 Uiso 0.165(4) 1 calc R . . C -3
C9_3 C 0.4628(9) 0.870(2) 0.457(3) 0.052(7) Uani 0.165(4) 1 d D U . C -3
H9A_3 H 0.463644 0.922681 0.444138 0.062 Uiso 0.165(4) 1 calc R . . C -3
H9B_3 H 0.447654 0.863259 0.510372 0.062 Uiso 0.165(4) 1 calc R . . C -3
C10_3 C 0.4436(14) 0.8326(16) 0.376(3) 0.052(7) Uani 0.165(4) 1 d D U . C -3
H10A_3 H 0.417577 0.853245 0.359310 0.062 Uiso 0.165(4) 1 calc R . . C -3
H10B_3 H 0.458733 0.838648 0.323181 0.062 Uiso 0.165(4) 1 calc R . . C -3
C11_3 C 0.4235(13) 0.714(2) 0.327(2) 0.048(7) Uani 0.165(4) 1 d D U . C -3
H11A_3 H 0.440131 0.713133 0.275996 0.057 Uiso 0.165(4) 1 calc R . . C -3
H11B_3 H 0.398349 0.734683 0.302209 0.057 Uiso 0.165(4) 1 calc R . . C -3
C12_3 C 0.4172(9) 0.639(2) 0.354(3) 0.050(9) Uani 0.165(4) 1 d D U . C -3
H12A_3 H 0.402556 0.637167 0.408628 0.060 Uiso 0.165(4) 1 calc R . . C -3
H12B_3 H 0.402929 0.611536 0.302680 0.060 Uiso 0.165(4) 1 calc R . . C -3

loop_
_atom_site_aniso_label
_atom_site_aniso_U_11
_atom_site_aniso_U_22
_atom_site_aniso_U_33
_atom_site_aniso_U_23
_atom_site_aniso_U_13
_atom_site_aniso_U_12
Mn0A 0.0340(3) 0.0198(2) 0.0277(2) 0.00019(19) 0.00988(19) -0.0007(2)
Si1A 0.0430(5) 0.0285(5) 0.0313(5) -0.0065(4) 0.0028(4) 0.0034(4)
Si2A 0.0282(5) 0.0250(4) 0.0372(5) -0.0004(4) -0.0008(4) 0.0012(4)
Si3A 0.0644(7) 0.0412(6) 0.0268(5) 0.0004(4) 0.0123(5) 0.0179(5)
Si4A 0.0343(6) 0.0478(7) 0.0776(8) 0.0153(6) 0.0228(6) 0.0020(5)
N1A 0.0465(18) 0.0247(14) 0.0380(15) -0.0041(12) 0.0142(13) -0.0062(13)
N2A 0.0513(19) 0.0246(14) 0.0304(14) 0.0028(11) 0.0107(13) 0.0024(13)
N3A 0.0366(14) 0.0328(15) 0.0312(13) 0.0075(13) 0.0125(11) 0.0051(13)
N4A 0.0315(14) 0.0203(12) 0.0333(13) -0.0024(11) 0.0031(11) 0.0006(11)
C00W 0.034(2) 0.041(2) 0.056(2) -0.0104(18) -0.0045(17) 0.0061(16)
C1A 0.044(2) 0.037(2) 0.051(2) -0.0083(16) 0.0145(18) -0.0049(17)
C2A 0.043(2) 0.053(3) 0.068(3) -0.012(2) 0.017(2) -0.0115(19)
C3A 0.056(3) 0.044(2) 0.069(3) -0.012(2) 0.026(2) -0.017(2)
C4A 0.071(3) 0.0295(19) 0.051(2) -0.0054(16) 0.029(2) -0.0126(19)
C5A 0.056(2) 0.0243(16) 0.0380(18) -0.0074(14) 0.0212(17) -0.0092(16)
C6A 0.066(3) 0.0204(16) 0.0317(17) -0.0019(13) 0.0212(17) -0.0031(16)
C7A 0.086(3) 0.0294(19) 0.0362(19) 0.0027(15) 0.009(2) -0.005(2)
C8A 0.099(4) 0.031(2) 0.039(2) 0.0054(16) 0.002(2) 0.004(2)
C9A 0.074(3) 0.046(2) 0.049(2) -0.0001(19) -0.004(2) 0.013(2)
C10A 0.055(2) 0.036(2) 0.0384(19) 0.0009(15) 0.0065(18) 0.0048(17)
C11A 0.078(3) 0.047(2) 0.037(2) -0.0096(18) 0.007(2) 0.000(2)
C12A 0.088(4) 0.121(5) 0.044(2) -0.003(3) 0.029(3) 0.030(4)
C13A 0.140(5) 0.038(2) 0.049(2) -0.010(2) -0.014(3) 0.026(3)
C14A 0.043(3) 0.110(5) 0.126(5) -0.021(4) 0.021(3) 0.017(3)
C15A 0.037(2) 0.042(2) 0.119(4) -0.013(3) 0.006(2) -0.0104(19)
C16A 0.109(5) 0.137(7) 0.136(6) 0.080(5) 0.041(5) -0.033(5)
C17A 0.068(3) 0.085(4) 0.041(2) -0.001(2) -0.009(2) -0.024(3)
C18A 0.069(3) 0.055(2) 0.0336(19) -0.0040(18) 0.0159(19) -0.004(2)
C19A 0.104(4) 0.068(3) 0.045(2) -0.015(2) 0.004(3) 0.038(3)
C20A 0.049(2) 0.045(2) 0.0385(19) 0.0034(17) 0.0022(17) 0.0116(19)
C21A 0.045(2) 0.032(2) 0.072(3) 0.0107(19) 0.000(2) -0.0029(17)
Mn1B 0.0358(3) 0.0334(3) 0.0258(2) 0.0004(2) 0.0085(2) 0.0044(2)
K004 0.0472(5) 0.0375(4) 0.0450(4) -0.0064(3) 0.0023(4) 0.0030(4)
Si1B 0.0434(6) 0.0291(5) 0.0418(5) 0.0009(4) 0.0200(4) 0.0068(4)
Si2B 0.0409(6) 0.0333(5) 0.0351(5) 0.0048(4) 0.0081(4) 0.0103(4)
Si3B 0.0361(5) 0.0601(7) 0.0361(5) 0.0010(5) 0.0051(4) -0.0137(5)
Si4B 0.0458(6) 0.0489(6) 0.0332(5) 0.0131(5) 0.0069(4) 0.0053(5)
O00F 0.0530(17) 0.0322(13) 0.0534(15) -0.0011(12) 0.0108(13) -0.0039(12)
O00H 0.0499(18) 0.066(2) 0.0589(17) 0.0232(16) 0.0065(14) 0.0065(15)
O00K 0.0593(19) 0.0301(14) 0.0724(19) -0.0024(13) 0.0250(16) -0.0002(12)
O00L 0.0559(17) 0.0425(15) 0.0501(15) 0.0078(13) 0.0017(13) 0.0034(13)
O00N 0.071(2) 0.074(2) 0.0608(19) -0.0284(17) 0.0196(17) -0.0283(18)
O00P 0.064(2) 0.105(3) 0.0330(15) 0.0011(17) 0.0036(13) -0.0203(19)
N1B 0.079(3) 0.052(2) 0.0405(18) -0.0145(16) 0.0000(18) 0.004(2)
N2B 0.067(2) 0.047(2) 0.056(2) 0.0197(17) 0.0345(18) 0.0201(18)
N3B 0.0345(15) 0.0290(14) 0.0299(13) 0.0012(11) 0.0106(12) 0.0052(11)
N4B 0.0312(15) 0.0404(17) 0.0335(14) 0.0048(12) 0.0051(12) -0.0019(13)
C1B 0.090(4) 0.083(4) 0.064(3) -0.023(3) -0.020(3) -0.012(3)
C01G 0.068(3) 0.061(3) 0.053(2) -0.012(2) -0.011(2) 0.001(2)
C01H 0.080(4) 0.036(2) 0.080(3) 0.020(2) 0.028(3) 0.014(2)
C01N 0.050(3) 0.043(2) 0.084(3) 0.030(2) 0.015(2) 0.0098(19)
C01S 0.056(3) 0.109(5) 0.087(4) 0.055(4) -0.003(3) 0.005(3)
C01W 0.087(4) 0.103(5) 0.071(3) -0.050(3) 0.032(3) -0.042(3)
C01Z 0.062(3) 0.056(3) 0.059(3) 0.019(2) 0.003(2) 0.012(2)
C2B 0.134(6) 0.107(5) 0.089(4) -0.037(4) -0.038(4) -0.028(5)
C02E 0.067(3) 0.158(6) 0.039(2) -0.024(3) 0.004(2) -0.029(4)
C3B 0.217(11) 0.087(5) 0.070(4) -0.026(4) -0.023(6) -0.033(7)
C4B 0.205(9) 0.060(4) 0.047(3) -0.016(3) 0.017(4) 0.009(5)
C5B 0.137(5) 0.041(2) 0.034(2) -0.0043(18) 0.019(3) 0.013(3)
C6B 0.134(5) 0.042(3) 0.044(2) 0.013(2) 0.045(3) 0.037(3)
C7B 0.189(8) 0.061(3) 0.068(3) 0.025(3) 0.080(5) 0.058(4)
C8B 0.195(9) 0.080(5) 0.129(6) 0.057(4) 0.125(7) 0.081(6)
C9B 0.108(5) 0.089(4) 0.150(6) 0.075(5) 0.100(5) 0.057(4)
C010 0.070(3) 0.035(2) 0.067(3) 0.006(2) 0.018(2) -0.003(2)
C011 0.081(4) 0.040(2) 0.092(4) -0.008(2) 0.051(3) -0.003(2)
C11B 0.064(3) 0.061(3) 0.102(4) 0.042(3) 0.047(3) 0.025(2)
C12B 0.066(3) 0.072(3) 0.038(2) 0.013(2) 0.017(2) 0.013(2)
C013 0.054(3) 0.052(3) 0.065(3) -0.013(2) -0.004(2) -0.007(2)
C13B 0.053(3) 0.107(4) 0.043(2) 0.021(3) -0.0033(19) 0.010(3)
C14B 0.088(4) 0.055(3) 0.070(3) 0.021(2) 0.023(3) 0.018(3)
C15B 0.044(2) 0.104(4) 0.063(3) 0.013(3) 0.007(2) -0.024(3)
C16B 0.091(4) 0.068(3) 0.070(3) -0.024(3) 0.020(3) -0.029(3)
C017 0.104(4) 0.048(3) 0.083(3) -0.034(3) 0.051(3) -0.030(3)
C17B 0.051(3) 0.097(4) 0.044(2) 0.014(2) -0.0041(19) -0.019(3)
C18B 0.071(3) 0.061(3) 0.069(3) 0.020(2) 0.027(2) 0.037(2)
C19B 0.073(3) 0.060(3) 0.139(5) 0.003(3) 0.070(3) 0.008(3)
C20B 0.112(5) 0.063(3) 0.060(3) -0.025(2) 0.013(3) 0.013(3)
C21B 0.105(5) 0.057(4) 0.040(3) 0.010(3) 0.001(3) 0.008(3)
C022 0.072(3) 0.155(7) 0.054(3) 0.050(4) -0.020(3) -0.028(4)
C22B 0.110(6) 0.071(4) 0.078(4) 0.043(4) 0.052(4) 0.061(4)
C23B 0.076(4) 0.036(3) 0.112(5) 0.015(3) -0.024(4) -0.006(3)
K003 0.0436(6) 0.0400(6) 0.0422(6) 0.000 0.0014(5) 0.000
K005 0.0495(7) 0.0368(6) 0.0554(7) 0.000 -0.0133(5) 0.000
C2 0.088(18) 0.019(9) 0.091(17) 0.012(10) -0.030(15) -0.011(10)
C3 0.095(19) 0.062(15) 0.056(13) -0.003(12) -0.024(13) 0.051(14)
C9 0.051(3) 0.097(4) 0.044(2) 0.014(2) -0.0041(19) -0.019(3)
O1_1 0.059(5) 0.078(5) 0.035(4) 0.005(3) -0.003(3) 0.018(4)
O2_1 0.068(5) 0.037(3) 0.080(5) -0.005(3) 0.025(3) -0.001(3)
O3_1 0.050(4) 0.094(6) 0.057(4) -0.010(4) 0.003(3) -0.029(4)
O4_1 0.056(5) 0.140(8) 0.051(4) 0.026(5) 0.012(4) 0.045(6)
O5_1 0.134(8) 0.052(4) 0.078(7) 0.019(3) 0.050(5) 0.045(4)
O6_1 0.068(5) 0.056(4) 0.065(5) -0.027(3) 0.029(4) -0.038(4)
C1_1 0.079(8) 0.085(7) 0.066(7) 0.036(5) 0.012(6) 0.045(6)
C2_1 0.080(8) 0.078(11) 0.079(9) 0.022(7) 0.041(6) 0.042(7)
C3_1 0.117(8) 0.045(5) 0.094(9) -0.015(5) 0.040(8) -0.019(6)
C4_1 0.108(11) 0.048(7) 0.134(15) -0.048(8) 0.028(10) -0.032(8)
C5_1 0.044(7) 0.160(12) 0.049(7) -0.026(8) -0.001(5) -0.008(8)
C6_1 0.050(11) 0.200(13) 0.091(13) 0.020(11) -0.046(9) 0.010(12)
C7_1 0.088(11) 0.148(11) 0.098(11) 0.052(8) 0.007(7) 0.088(9)
C8_1 0.179(15) 0.114(16) 0.137(18) 0.025(13) 0.019(13) 0.099(13)
C9_1 0.182(10) 0.030(5) 0.103(8) -0.005(5) 0.075(8) 0.011(6)
C10_1 0.139(9) 0.044(7) 0.079(9) -0.029(6) 0.079(7) -0.044(7)
C11_1 0.050(6) 0.121(9) 0.069(7) -0.029(6) 0.016(5) -0.037(6)
C12_1 0.041(9) 0.137(8) 0.023(5) -0.007(5) 0.014(5) 0.001(7)
O1_2 0.052(10) 0.036(9) 0.049(9) -0.015(7) 0.011(8) -0.007(8)
O2_2 0.093(17) 0.063(9) 0.033(10) 0.004(8) -0.030(9) 0.000(10)
O3_2 0.059(10) 0.032(9) 0.034(7) -0.003(7) 0.012(7) 0.013(7)
O4_2 0.105(17) 0.053(13) 0.076(14) -0.026(10) -0.012(11) -0.001(11)
O5_2 0.055(11) 0.100(14) 0.032(10) -0.007(8) 0.019(10) -0.011(9)
O6_2 0.072(18) 0.051(14) 0.059(14) 0.001(12) 0.011(11) 0.015(11)
C1_2 0.058(13) 0.057(11) 0.049(15) -0.016(10) 0.005(11) -0.035(10)
C2_2 0.056(17) 0.076(11) 0.033(12) -0.011(9) -0.014(11) -0.016(11)
C3_2 0.062(19) 0.070(11) 0.051(15) 0.019(10) -0.016(14) 0.002(12)
C4_2 0.055(10) 0.054(11) 0.055(15) 0.020(10) 0.010(9) 0.016(9)
C5_2 0.099(13) 0.034(10) 0.029(12) -0.010(10) 0.024(9) 0.006(10)
C6_2 0.105(17) 0.045(12) 0.08(2) -0.015(15) -0.005(15) -0.019(12)
C7_2 0.10(2) 0.097(18) 0.058(19) -0.022(16) -0.010(17) -0.019(16)
C8_2 0.06(2) 0.105(17) 0.053(16) -0.018(12) 0.008(13) -0.004(15)
C9_2 0.038(14) 0.113(17) 0.044(13) 0.007(11) 0.018(10) -0.006(12)
C10_2 0.069(16) 0.104(17) 0.043(13) 0.015(13) 0.015(11) 0.009(15)
C11_2 0.074(17) 0.026(8) 0.070(12) 0.009(8) 0.034(10) 0.019(9)
C12_2 0.09(2) 0.040(11) 0.109(19) 0.010(14) 0.004(16) -0.009(11)
O1_3 0.049(12) 0.059(13) 0.042(12) -0.005(10) 0.019(11) -0.007(10)
O2_3 0.063(15) 0.048(10) 0.040(17) -0.008(11) 0.014(10) 0.004(13)
O3_3 0.062(17) 0.063(14) 0.034(12) 0.024(9) 0.006(11) 0.004(12)
O4_3 0.032(12) 0.041(14) 0.071(19) 0.007(14) 0.000(12) -0.016(11)
O5_3 0.050(8) 0.049(9) 0.029(14) 0.005(8) -0.006(11) 0.002(10)
O6_3 0.064(17) 0.044(13) 0.023(10) 0.004(9) -0.006(9) -0.005(10)
C1_3 0.092(19) 0.058(15) 0.05(2) 0.000(16) 0.004(17) -0.006(14)
C2_3 0.093(18) 0.049(16) 0.040(14) -0.007(12) 0.007(13) -0.010(14)
C3_3 0.061(17) 0.072(18) 0.047(18) 0.019(13) 0.017(13) 0.003(15)
C4_3 0.051(18) 0.059(16) 0.054(17) 0.030(12) -0.003(13) 0.010(14)
C5_3 0.037(17) 0.069(16) 0.043(17) 0.010(12) 0.002(13) 0.018(13)
C6_3 0.045(15) 0.062(15) 0.042(17) -0.008(13) -0.007(13) 0.004(12)
C7_3 0.043(13) 0.051(14) 0.024(13) -0.004(11) -0.003(11) -0.019(11)
C8_3 0.048(14) 0.061(18) 0.021(14) 0.014(12) 0.001(11) -0.013(12)
C9_3 0.060(11) 0.040(12) 0.048(15) 0.007(10) -0.023(11) 0.002(10)
C10_3 0.060(11) 0.040(12) 0.048(15) 0.007(10) -0.023(11) 0.002(10)
C11_3 0.043(16) 0.063(14) 0.035(15) -0.007(12) -0.004(12) -0.012(13)
C12_3 0.052(15) 0.059(15) 0.04(2) -0.011(14) -0.001(15) -0.005(12)

loop_
_atom_type_symbol
_atom_type_description
_atom_type_scat_dispersion_real
_atom_type_scat_dispersion_imag
_atom_type_scat_source
C C 0.0033 0.0016 'International Tables Vol C Tables 4.2.6.8 and 6.1.1.4'
H H 0.0000 0.0000 'International Tables Vol C Tables 4.2.6.8 and 6.1.1.4'
K K 0.2009 0.2494 'International Tables Vol C Tables 4.2.6.8 and 6.1.1.4'
Mn Mn 0.3368 0.7283 'International Tables Vol C Tables 4.2.6.8 and 6.1.1.4'
N N 0.0061 0.0033 'International Tables Vol C Tables 4.2.6.8 and 6.1.1.4'
O O 0.0106 0.0060 'International Tables Vol C Tables 4.2.6.8 and 6.1.1.4'
Si Si 0.0817 0.0704 'International Tables Vol C Tables 4.2.6.8 and 6.1.1.4'

loop_
_geom_angle_atom_site_label_1
_geom_angle_atom_site_label_2
_geom_angle_atom_site_label_3
_geom_angle
_geom_angle_site_symmetry_1
_geom_angle_site_symmetry_3
N2A Mn0A N1A 76.23(12) . .
N3A Mn0A N1A 125.11(11) . .
N3A Mn0A N2A 103.02(10) . .
N4A Mn0A N1A 99.86(11) . .
N4A Mn0A N2A 123.69(10) . .
N4A Mn0A N3A 121.94(11) . .
N4A Si1A C17A 113.03(18) . .
N4A Si1A C18A 113.51(15) . .
N4A Si1A C19A 115.27(18) . .
C17A Si1A C19A 104.1(3) . .
C18A Si1A C17A 105.9(2) . .
C18A Si1A C19A 103.9(2) . .
N4A Si2A C00W 113.41(17) . .
N4A Si2A C20A 112.40(16) . .
N4A Si2A C21A 112.89(17) . .
C00W Si2A C21A 106.93(19) . .
C20A Si2A C00W 105.11(18) . .
C20A Si2A C21A 105.5(2) . .
N3A Si3A C11A 112.05(16) . .
N3A Si3A C12A 114.3(2) . .
N3A Si3A C13A 111.98(17) . .
C11A Si3A C12A 105.0(2) . .
C13A Si3A C11A 106.9(3) . .
C13A Si3A C12A 106.0(3) . .
N3A Si4A C14A 113.1(2) . .
N3A Si4A C15A 112.64(17) . .
N3A Si4A C16A 113.6(3) . .
C15A Si4A C14A 103.2(3) . .
C15A Si4A C16A 105.9(3) . .
C16A Si4A C14A 107.6(3) . .
C1A N1A Mn0A 125.5(2) . .
C1A N1A C5A 118.2(3) . .
C5A N1A Mn0A 115.4(2) . .
C6A N2A Mn0A 114.8(2) . .
C10A N2A Mn0A 126.0(2) . .
C10A N2A C6A 118.8(3) . .
Si3A N3A Mn0A 115.60(15) . .
Si3A N3A Si4A 125.79(15) . .
Si4A N3A Mn0A 117.50(15) . .
Si1A N4A Mn0A 116.06(14) . .
Si2A N4A Mn0A 118.32(14) . .
Si2A N4A Si1A 125.57(16) . .
N1A C1A C2A 125.0(4) . .
C1A C2A C3A 117.2(4) . .
C4A C3A C2A 120.2(4) . .
C3A C4A C5A 120.7(4) . .
N1A C5A C4A 118.8(4) . .
N1A C5A C6A 116.3(3) . .
C6A C5A C4A 124.9(4) . .
N2A C6A C5A 116.8(3) . .
N2A C6A C7A 118.4(4) . .
C5A C6A C7A 124.7(4) . .
C8A C7A C6A 121.0(4) . .
C7A C8A C9A 120.4(4) . .
C10A C9A C8A 117.0(4) . .
N2A C10A C9A 124.2(4) . .
Si3A C12A K003 158.9(3) . 3_545
N1B Mn1B N2B 74.94(16) . .
N3B Mn1B N1B 101.49(13) . .
N3B Mn1B N2B 128.60(11) . .
N4B Mn1B N1B 126.84(13) . .
N4B Mn1B N2B 102.12(12) . .
N4B Mn1B N3B 118.06(11) . .
O00F K004 O00H 61.29(9) . .
O00F K004 O00K 117.44(9) . .
O00F K004 O00L 59.62(8) . .
O00F K004 O00P 118.93(11) . .
O00H K004 O00L 119.49(10) . .
O00H K004 O00P 59.78(11) . .
O00K K004 O00H 177.82(9) . .
O00K K004 O00L 58.89(9) . .
O00K K004 O00P 121.92(11) . .
O00N K004 O00F 177.18(9) . .
O00N K004 O00H 119.90(12) . .
O00N K004 O00K 61.45(11) . .
O00N K004 O00L 119.76(11) . .
O00N K004 O00P 61.56(12) . .
O00P K004 O00L 177.04(9) . .
N3B Si1B C18B 112.88(16) . .
N3B Si1B C19B 114.0(2) . .
N3B Si1B C20B 113.3(2) . .
C18B Si1B C19B 105.7(3) . .
C18B Si1B C20B 106.4(3) . .
C20B Si1B C19B 103.7(3) . .
N3B Si2B C21B 113.7(2) . .
N3B Si2B C22B 113.5(2) . .
N3B Si2B C23B 114.8(2) . .
N3B Si2B C2 107.9(7) . .
N3B Si2B C3 105.7(9) . .
N3B Si2B C9 116.2(9) . .
C22B Si2B C21B 104.3(3) . .
C22B Si2B C23B 105.0(4) . .
C23B Si2B C21B 104.5(3) . .
C3 Si2B C2 103.2(11) . .
C9 Si2B C2 107.8(12) . .
C9 Si2B C3 115.1(11) . .
N4B Si3B C15B 113.32(19) . .
N4B Si3B C16B 113.0(2) . .
N4B Si3B C17B 111.51(19) . .
C16B Si3B C15B 106.2(3) . .
C17B Si3B C15B 105.7(2) . .
C17B Si3B C16B 106.5(2) . .
N4B Si4B C12B 111.80(17) . .
N4B Si4B C13B 112.24(18) . .
N4B Si4B C14B 113.4(2) . .
C13B Si4B C12B 107.2(2) . .
C13B Si4B C14B 105.2(3) . .
C14B Si4B C12B 106.6(2) . .
C010 O00F K004 114.0(2) . .
C013 O00F K004 117.3(2) . .
C013 O00F C010 111.6(3) . .
C01H O00H K004 114.4(2) . .
C01S O00H K004 118.0(3) . .
C01S O00H C01H 113.4(4) . .
C01N O00K K004 117.4(2) . .
C01N O00K C011 112.3(3) . .
C011 O00K K004 114.8(3) . .
C01G O00L K004 112.4(2) . .
C01Z O00L K004 114.9(3) . .
C01Z O00L C01G 112.0(3) . .
C01W O00N K004 113.6(3) . .
C01W O00N C017 114.2(4) . .
C017 O00N K004 114.4(3) . .
C02E O00P K004 112.0(3) . .
C022 O00P K004 113.4(3) . .
C022 O00P C02E 113.2(4) . .
C1B N1B Mn1B 124.7(3) . .
C1B N1B C5B 116.3(5) . .
C5B N1B Mn1B 118.0(4) . .
C6B N2B Mn1B 114.9(3) . .
C11B N2B Mn1B 125.5(4) . .
C11B N2B C6B 119.5(4) . .
Si1B N3B Mn1B 120.29(15) . .
Si1B N3B Si2B 123.08(15) . .
Si2B N3B Mn1B 116.62(13) . .
Si3B N4B Mn1B 117.38(15) . .
Si3B N4B Si4B 124.42(17) . .
Si4B N4B Mn1B 116.06(16) . .
N1B C1B C2B 126.0(6) . .
O00L C01G C013 108.1(4) . .
O00H C01H C010 109.4(4) . .
O00K C01N C01Z 107.8(3) . .
O00H C01S C022 109.9(5) . .
O00N C01W C02E 110.8(5) . .
O00L C01Z C01N 107.7(3) . .
C1B C2B C3B 116.9(8) . .
O00P C02E C01W 108.4(4) . .
C4B C3B C2B 120.3(7) . .
C3B C4B C5B 119.6(7) . .
N1B C5B C4B 120.8(7) . .
N1B C5B C6B 114.6(4) . .
C6B C5B C4B 124.5(6) . .
N2B C6B C5B 117.2(4) . .
N2B C6B C7B 119.1(6) . .
C5B C6B C7B 123.6(6) . .
C8B C7B C6B 121.4(7) . .
C7B C8B C9B 119.3(6) . .
C11B C9B C8B 119.0(7) . .
O00F C010 C01H 109.4(3) . .
O00K C011 C017 108.3(4) . .
N2B C11B C9B 121.7(7) . .
O00F C013 C01G 108.6(4) . .
O00N C017 C011 110.1(4) . .
Si1B C19B K005 123.8(3) . 1_556
O00P C022 C01S 109.1(4) . .
O1_2 K003 O2_2 61.8(9) . .
O1_2 K003 O3_2 120.5(9) . .
O2_2 K003 O3_2 59.7(8) . .
O4_2 K003 O1_2 174.1(13) . .
O4_2 K003 O2_2 119.9(9) . .
O4_2 K003 O3_2 60.4(4) . .
O4_2 K003 O5_2 61.3(11) . .
O4_2 K003 O6_2 118.4(11) . .
O5_2 K003 O1_2 116.6(11) . .
O5_2 K003 O2_2 175.9(10) . .
O5_2 K003 O3_2 121.0(9) . .
O6_2 K003 O1_2 60.8(3) . .
O6_2 K003 O2_2 121.5(10) . .
O6_2 K003 O3_2 178.7(11) . .
O6_2 K003 O5_2 57.9(11) . .
O1_3 K003 O2_3 61.1(7) . .
O1_3 K003 O3_3 117.7(8) . .
O1_3 K003 O4_3 171.2(9) . .
O1_3 K003 O5_3 121.0(7) . .
O2_3 K003 O3_3 58.5(7) . .
O2_3 K003 O4_3 117.2(7) . .
O4_3 K003 O3_3 59.0(7) . .
O5_3 K003 O2_3 175.6(10) . .
O5_3 K003 O3_3 118.4(8) . .
O5_3 K003 O4_3 60.1(7) . .
O6_3 K003 O1_3 62.0(7) . .
O6_3 K003 O2_3 121.1(8) . .
O6_3 K003 O3_3 179.4(9) . .
O6_3 K003 O4_3 121.4(7) . .
O6_3 K003 O5_3 62.0(7) . .
C19B K005 C5_1 105.4(2) 2_656 .
O1_1 K005 C19B 73.39(17) . 2_656
O1_1 K005 O6_1 58.8(2) . .
O1_1 K005 C5_1 138.0(3) . .
O2_1 K005 C19B 80.60(17) . 2_656
O2_1 K005 O1_1 58.7(2) . .
O2_1 K005 O6_1 116.4(2) . .
O2_1 K005 C5_1 79.4(3) . .
O3_1 K005 C19B 107.51(17) . 2_656
O3_1 K005 O1_1 117.4(3) . .
O3_1 K005 O2_1 59.9(2) . .
O3_1 K005 O4_1 61.9(3) . .
O3_1 K005 O5_1 123.1(3) . .
O3_1 K005 O6_1 176.2(3) . .
O3_1 K005 C5_1 21.2(4) . .
O4_1 K005 C19B 105.88(17) . 2_656
O4_1 K005 O1_1 178.9(3) . .
O4_1 K005 O2_1 120.4(3) . .
O4_1 K005 O5_1 62.3(3) . .
O4_1 K005 O6_1 121.9(3) . .
O4_1 K005 C5_1 41.2(4) . .
O5_1 K005 C19B 97.14(19) . 2_656
O5_1 K005 O1_1 118.6(3) . .
O5_1 K005 O2_1 176.8(2) . .
O5_1 K005 O6_1 60.6(3) . .
O5_1 K005 C5_1 103.4(4) . .
O6_1 K005 C19B 71.90(16) . 2_656
O6_1 K005 C5_1 162.5(3) . .
C1_1 O1_1 K005 115.1(9) . .
C12_1 O1_1 K005 116.2(8) . .
C12_1 O1_1 C1_1 108.9(10) . .
C2_1 O2_1 K005 117.1(10) . .
C3_1 O2_1 K005 114.3(6) . .
C3_1 O2_1 C2_1 113.1(10) . .
C4_1 O3_1 K005 119.2(10) . .
C4_1 O3_1 C5_1 117.0(13) . .
C5_1 O3_1 K005 114.4(11) . .
C6_1 O4_1 K005 116.6(11) . .
C6_1 O4_1 C7_1 114.8(13) . .
C7_1 O4_1 K005 114.2(11) . .
C8_1 O5_1 K005 116.0(13) . .
C8_1 O5_1 C9_1 115.6(12) . .
C9_1 O5_1 K005 116.9(5) . .
C10_1 O6_1 K005 111.3(9) . .
C11_1 O6_1 K005 114.3(9) . .
C11_1 O6_1 C10_1 116.4(10) . .
O1_1 C1_1 C2_1 107.4(13) . .
O2_1 C2_1 C1_1 111.3(13) . .
O2_1 C3_1 C4_1 112.2(14) . .
O3_1 C4_1 C3_1 111.6(14) . .
O3_1 C5_1 K005 44.4(8) . .
O3_1 C5_1 C6_1 116.0(16) . .
C6_1 C5_1 K005 79.7(11) . .
O4_1 C6_1 C5_1 110.7(17) . .
O4_1 C7_1 C8_1 115.1(18) . .
O5_1 C8_1 C7_1 111.8(17) . .
O5_1 C9_1 C10_1 108.5(10) . .
O6_1 C10_1 C9_1 112.1(10) . .
O6_1 C11_1 C12_1 109.7(11) . .
O1_1 C12_1 C11_1 108.6(11) . .
C1_2 O1_2 K003 117(3) . .
C12_2 O1_2 K003 115(3) . .
C12_2 O1_2 C1_2 113(3) . .
C2_2 O2_2 K003 110(2) . .
C3_2 O2_2 K003 113(3) . .
C3_2 O2_2 C2_2 128(3) . .
C4_2 O3_2 K003 114(2) . .
C4_2 O3_2 C5_2 109(3) . .
C5_2 O3_2 K003 116(2) . .
C6_2 O4_2 K003 117(3) . .
C6_2 O4_2 C7_2 125(4) . .
C7_2 O4_2 K003 113(3) . .
C8_2 O5_2 K003 119(3) . .
C8_2 O5_2 C9_2 96(3) . .
C9_2 O5_2 K003 118(2) . .
C10_2 O6_2 K003 119(3) . .
C11_2 O6_2 K003 119(3) . .
C11_2 O6_2 C10_2 115(3) . .
O1_2 C1_2 C2_2 107(3) . .
O2_2 C2_2 C1_2 118(3) . .
O2_2 C3_2 C4_2 117(3) . .
O3_2 C4_2 C3_2 106(3) . .
O3_2 C5_2 C6_2 107(4) . .
O4_2 C6_2 C5_2 119(4) . .
O4_2 C7_2 K003 45(2) . .
O4_2 C7_2 C8_2 123(5) . .
C8_2 C7_2 K003 84(3) . .
O5_2 C8_2 C7_2 104(4) . .
O5_2 C9_2 C10_2 102(3) . .
O6_2 C10_2 C9_2 115(3) . .
O6_2 C11_2 C12_2 110(3) . .
O1_2 C12_2 C11_2 117(3) . .
C1_3 O1_3 K003 114(3) . .
C1_3 O1_3 C12_3 112(3) . .
C12_3 O1_3 K003 113(2) . .
C2_3 O2_3 K003 108(2) . .
C3_3 O2_3 K003 112(3) . .
C3_3 O2_3 C2_3 116(3) . .
C4_3 O3_3 K003 110(2) . .
C5_3 O3_3 K003 115(2) . .
C5_3 O3_3 C4_3 112(3) . .
C6_3 O4_3 K003 116(2) . .
C6_3 O4_3 C7_3 115(3) . .
C7_3 O4_3 K003 112(2) . .
C8_3 O5_3 K003 117(2) . .
C9_3 O5_3 K003 110(2) . .
C9_3 O5_3 C8_3 116(3) . .
C10_3 O6_3 K003 118(2) . .
C11_3 O6_3 K003 113(3) . .
C11_3 O6_3 C10_3 117(3) . .
O1_3 C1_3 C2_3 108(3) . .
O2_3 C2_3 K003 49.6(16) . .
O2_3 C2_3 C1_3 107(4) . .
C1_3 C2_3 K003 80(2) . .
O2_3 C3_3 C4_3 111(3) . .
O3_3 C4_3 C3_3 99(3) . .
O3_3 C5_3 C6_3 111(3) . .
O4_3 C6_3 C5_3 111(3) . .
O4_3 C7_3 C8_3 109(3) . .
O5_3 C8_3 C7_3 109(3) . .
O5_3 C9_3 K003 47.9(17) . .
O5_3 C9_3 C10_3 112(3) . .
C10_3 C9_3 K003 80(2) . .
O6_3 C10_3 C9_3 109(3) . .
O6_3 C11_3 K003 45(2) . .
O6_3 C11_3 C12_3 115(4) . .
C12_3 C11_3 K003 81(2) . .
O1_3 C12_3 C11_3 104(3) . .

loop_
_geom_bond_atom_site_label_1
_geom_bond_atom_site_label_2
_geom_bond_distance
_geom_bond_site_symmetry_2
Mn0A N1A 2.149(3) .
Mn0A N2A 2.144(3) .
Mn0A N3A 2.077(2) .
Mn0A N4A 2.072(3) .
Si1A N4A 1.699(3) .
Si1A C17A 1.877(5) .
Si1A C18A 1.859(4) .
Si1A C19A 1.881(4) .
Si2A N4A 1.685(3) .
Si2A C00W 1.882(4) .
Si2A C20A 1.876(4) .
Si2A C21A 1.883(4) .
Si3A N3A 1.686(3) .
Si3A C11A 1.877(5) .
Si3A C12A 1.886(4) .
Si3A C13A 1.866(5) .
Si4A N3A 1.687(3) .
Si4A C14A 1.889(5) .
Si4A C15A 1.858(5) .
Si4A C16A 1.873(6) .
N1A C1A 1.350(5) .
N1A C5A 1.377(5) .
N2A C6A 1.394(5) .
N2A C10A 1.335(5) .
C1A C2A 1.366(5) .
C2A C3A 1.398(7) .
C3A C4A 1.356(7) .
C4A C5A 1.427(5) .
C5A C6A 1.407(6) .
C6A C7A 1.422(5) .
C7A C8A 1.345(7) .
C8A C9A 1.406(7) .
C9A C10A 1.387(6) .
C12A K003 3.515(5) 3_545
Mn1B N1B 2.139(4) .
Mn1B N2B 2.170(3) .
Mn1B N3B 2.082(2) .
Mn1B N4B 2.064(3) .
K004 O00F 2.748(3) .
K004 O00H 2.762(3) .
K004 O00K 2.759(3) .
K004 O00L 2.835(3) .
K004 O00N 2.735(3) .
K004 O00P 2.832(3) .
Si1B N3B 1.684(3) .
Si1B C18B 1.852(4) .
Si1B C19B 1.880(4) .
Si1B C20B 1.880(5) .
Si2B N3B 1.694(3) .
Si2B C21B 1.900(5) .
Si2B C22B 1.849(5) .
Si2B C23B 1.882(6) .
Si2B C2 1.94(2) .
Si2B C3 1.87(3) .
Si2B C9 1.77(2) .
Si3B N4B 1.687(3) .
Si3B C15B 1.883(4) .
Si3B C16B 1.880(5) .
Si3B C17B 1.875(5) .
Si4B N4B 1.693(3) .
Si4B C12B 1.884(4) .
Si4B C13B 1.876(5) .
Si4B C14B 1.882(5) .
O00F C010 1.416(5) .
O00F C013 1.415(5) .
O00H C01H 1.433(6) .
O00H C01S 1.413(6) .
O00K C01N 1.415(6) .
O00K C011 1.415(5) .
O00L C01G 1.418(5) .
O00L C01Z 1.416(5) .
O00N C01W 1.414(7) .
O00N C017 1.436(7) .
O00P C02E 1.438(7) .
O00P C022 1.411(7) .
N1B C1B 1.348(7) .
N1B C5B 1.357(6) .
N2B C6B 1.376(7) .
N2B C11B 1.357(6) .
C1B C2B 1.355(8) .
C01G C013 1.466(7) .
C01H C010 1.470(7) .
C01N C01Z 1.477(7) .
C01S C022 1.485(10) .
C01W C02E 1.474(9) .
C2B C3B 1.395(12) .
C3B C4B 1.342(12) .
C4B C5B 1.424(9) .
C5B C6B 1.424(8) .
C6B C7B 1.444(7) .
C7B C8B 1.330(12) .
C8B C9B 1.411(12) .
C9B C11B 1.410(7) .
C011 C017 1.483(8) .
C19B K005 3.412(6) 1_556
K003 O1_2 2.76(4) .
K003 O2_2 2.83(3) .
K003 O3_2 2.84(3) .
K003 O4_2 2.69(4) .
K003 O5_2 2.76(3) .
K003 O6_2 2.74(5) .
K003 O1_3 2.74(3) .
K003 O2_3 2.80(2) .
K003 O3_3 2.88(3) .
K003 O4_3 2.82(4) .
K003 O5_3 2.76(2) .
K003 O6_3 2.67(3) .
K005 O1_1 2.819(8) .
K005 O2_1 2.782(7) .
K005 O3_1 2.717(8) .
K005 O4_1 2.725(8) .
K005 O5_1 2.755(8) .
K005 O6_1 2.842(9) .
K005 C5_1 3.537(16) .
O1_1 C1_1 1.418(12) .
O1_1 C12_1 1.390(14) .
O2_1 C2_1 1.395(15) .
O2_1 C3_1 1.394(10) .
O3_1 C4_1 1.393(16) .
O3_1 C5_1 1.406(13) .
O4_1 C6_1 1.391(16) .
O4_1 C7_1 1.419(15) .
O5_1 C8_1 1.407(17) .
O5_1 C9_1 1.431(12) .
O6_1 C10_1 1.413(13) .
O6_1 C11_1 1.408(13) .
C1_1 C2_1 1.445(15) .
C3_1 C4_1 1.432(16) .
C5_1 C6_1 1.444(16) .
C7_1 C8_1 1.456(16) .
C9_1 C10_1 1.458(15) .
C11_1 C12_1 1.469(15) .
O1_2 C1_2 1.414(18) .
O1_2 C12_2 1.398(17) .
O2_2 C2_2 1.417(17) .
O2_2 C3_2 1.396(17) .
O3_2 C4_2 1.395(17) .
O3_2 C5_2 1.399(15) .
O4_2 C6_2 1.411(18) .
O4_2 C7_2 1.412(19) .
O5_2 C8_2 1.400(19) .
O5_2 C9_2 1.414(18) .
O6_2 C10_2 1.415(18) .
O6_2 C11_2 1.399(18) .
C1_2 C2_2 1.467(19) .
C3_2 C4_2 1.45(2) .
C5_2 C6_2 1.448(19) .
C7_2 C8_2 1.45(2) .
C9_2 C10_2 1.45(2) .
C11_2 C12_2 1.454(18) .
O1_3 C1_3 1.40(2) .
O1_3 C12_3 1.41(2) .
O2_3 C2_3 1.411(19) .
O2_3 C3_3 1.41(2) .
O3_3 C4_3 1.409(19) .
O3_3 C5_3 1.40(2) .
O4_3 C6_3 1.40(2) .
O4_3 C7_3 1.421(19) .
O5_3 C8_3 1.41(2) .
O5_3 C9_3 1.41(2) .
O6_3 C10_3 1.408(19) .
O6_3 C11_3 1.40(2) .
C1_3 C2_3 1.46(2) .
C3_3 C4_3 1.46(2) .
C5_3 C6_3 1.46(2) .
C7_3 C8_3 1.47(2) .
C9_3 C10_3 1.46(2) .
C11_3 C12_3 1.45(2) .

loop_
_twin_individual_id
_twin_individual_mass_fraction_refined
1 0.914(13)
2 0.086(13)
